data_4304579
loop_
_publ_author_name
'Bijay Sarkar'
'Ben-Jie Liaw'
'Ching-Shiang Fang'
'C. W. Liu'

_publ_section_title
;
Phosphonate- and Ester-Substituted 2-Cyanoethylene-1,1-Dithiolate Clusters
of Zinc: Aerial CO2 Fixation and Unusual Binding Patterns
;
_journal_name_full 'Inorganic Chemistry'
_journal_page_first 2777
_journal_page_last 2785
_journal_paper_doi 10.1021/ic702126k
_journal_volume 47
_journal_year 2008
_chemical_formula_sum 'C43 H75 Cl3 N9 O6 S6 Zn3'
_chemical_formula_weight 1308.94
_chemical_name_systematic
;

 ?

;
_space_group_IT_number 14
_symmetry_cell_setting monoclinic
_symmetry_space_group_name_Hall '-P 2ybc'
_symmetry_space_group_name_H-M 'P 1 21/c 1'
_atom_sites_solution_hydrogens geom
_atom_sites_solution_primary direct
_atom_sites_solution_secondary difmap
_audit_creation_method SHELXL-97
_cell_angle_alpha 90.00
_cell_angle_beta 94.458(2)
_cell_angle_gamma 90.00
_cell_formula_units_Z 4
_cell_length_a 11.2262(6)
_cell_length_b 37.6188(18)
_cell_length_c 14.6704(6)
_cell_measurement_reflns_used 4692
_cell_measurement_temperature 298(2)
_cell_measurement_theta_max 20.97
_cell_measurement_theta_min 2.27
_cell_volume 6176.8(5)
_computing_cell_refinement 'Bruker SMART'
_computing_data_collection 'Bruker SMART'
_computing_data_reduction 'Bruker SAINT'
_computing_molecular_graphics 'Bruker SHELXTL'
_computing_publication_material 'Bruker SHELXTL'
_computing_structure_refinement 'SHELXL-97 (Sheldrick, 1997)'
_computing_structure_solution 'SHELXS-97 (Sheldrick, 1990)'
_diffrn_ambient_temperature 298(2)
_diffrn_measured_fraction_theta_full 1.000
_diffrn_measured_fraction_theta_max 1.000
_diffrn_measurement_device_type 'CCD area detector'
_diffrn_measurement_method 'phi and omega scans'
_diffrn_radiation_monochromator graphite
_diffrn_radiation_source 'fine-focus sealed tube'
_diffrn_radiation_type MoK\a
_diffrn_radiation_wavelength 0.71073
_diffrn_reflns_av_R_equivalents 0.1146
_diffrn_reflns_av_sigmaI/netI 0.1050
_diffrn_reflns_limit_h_max 13
_diffrn_reflns_limit_h_min -13
_diffrn_reflns_limit_k_max 46
_diffrn_reflns_limit_k_min -36
_diffrn_reflns_limit_l_max 18
_diffrn_reflns_limit_l_min -18
_diffrn_reflns_number 49937
_diffrn_reflns_theta_full 26.00
_diffrn_reflns_theta_max 26.00
_diffrn_reflns_theta_min 1.08
_exptl_absorpt_coefficient_mu 1.536
_exptl_absorpt_correction_T_max 0.9001
_exptl_absorpt_correction_T_min 0.6558
_exptl_absorpt_correction_type multi-scan
_exptl_crystal_colour colourless
_exptl_crystal_density_diffrn 1.408
_exptl_crystal_density_meas 0
_exptl_crystal_density_method 'not measured'
_exptl_crystal_description plate
_exptl_crystal_F_000 2724
_exptl_crystal_size_max 0.30
_exptl_crystal_size_mid 0.12
_exptl_crystal_size_min 0.07
_refine_diff_density_max 0.927
_refine_diff_density_min -1.094
_refine_diff_density_rms 0.124
_refine_ls_extinction_method none
_refine_ls_goodness_of_fit_ref 0.928
_refine_ls_hydrogen_treatment constr
_refine_ls_matrix_type full
_refine_ls_number_parameters 631
_refine_ls_number_reflns 12121
_refine_ls_number_restraints 0
_refine_ls_restrained_S_all 0.928
_refine_ls_R_factor_all 0.1430
_refine_ls_R_factor_gt 0.0634
_refine_ls_shift/su_max 0.001
_refine_ls_shift/su_mean 0.000
_refine_ls_structure_factor_coef Fsqd
_refine_ls_weighting_details 'calc w=1/[\s^2^(Fo^2^)+(0.1020P)^2^+0.0000P] where P=(Fo^2^+2Fc^2^)/3'
_refine_ls_weighting_scheme calc
_refine_ls_wR_factor_gt 0.1554
_refine_ls_wR_factor_ref 0.1823
_reflns_number_gt 6359
_reflns_number_total 12121
_reflns_threshold_expression >2sigma(I)
_cod_data_source_file ic702126k-file001_2.cif
_cod_data_source_block 2
_cod_depositor_comments
;
The following automatic conversions were performed:
'_symmetry_cell_setting' value 'Monoclinic' changed to 'monoclinic'
according to '/home/saulius/struct/CIF-dictionaries/cif_core.dic'
dictionary named 'cif_core.dic' version 2.4.1 from 2010-06-29.

Automatic conversion script
Id: cif_fix_enum 1527 2010-12-29 10:47:43Z saulius 
;
_cod_database_code 4304579

loop_
_symmetry_equiv_pos_as_xyz
'x, y, z'
'-x, y+1/2, -z+1/2'
'-x, -y, -z'
'x, -y-1/2, z-1/2'

loop_
_atom_site_label
_atom_site_type_symbol
_atom_site_fract_x
_atom_site_fract_y
_atom_site_fract_z
_atom_site_U_iso_or_equiv
_atom_site_adp_type
_atom_site_occupancy
_atom_site_symmetry_multiplicity
_atom_site_calc_flag
_atom_site_refinement_flags
_atom_site_disorder_assembly
_atom_site_disorder_group
Zn1 Zn 0.80365(6) 0.152302(19) 0.62022(5) 0.0428(2) Uani 1 1 d . . .
Zn3 Zn 1.11829(6) 0.231620(19) 0.79092(4) 0.04077(19) Uani 1 1 d . . .
Zn2 Zn 1.07443(6) 0.09769(2) 0.89837(5) 0.0516(2) Uani 1 1 d . . .
S5 S 1.21927(12) 0.20006(4) 0.68523(9) 0.0424(4) Uani 1 1 d . . .
S4 S 0.98227(14) 0.22558(4) 0.90041(10) 0.0460(4) Uani 1 1 d . . .
S6 S 0.96044(12) 0.19883(4) 0.65081(11) 0.0469(4) Uani 1 1 d . . .
S1 S 0.91362(15) 0.11843(5) 0.73946(12) 0.0601(5) Uani 1 1 d . . .
S3 S 1.11959(13) 0.15908(4) 0.91187(11) 0.0482(4) Uani 1 1 d . . .
S2 S 0.93283(16) 0.05417(5) 0.84874(12) 0.0644(5) Uani 1 1 d . . .
Cl1 Cl 0.4965(3) 0.13975(8) 0.20339(18) 0.1293(10) Uani 1 1 d . . .
Cl2 Cl 0.4183(4) 0.17388(15) 0.0442(3) 0.229(2) Uani 1 1 d . . .
Cl3 Cl 0.5501(6) 0.21186(11) 0.1795(4) 0.318(4) Uani 1 1 d . . .
O3 O 0.9623(4) 0.10990(13) 1.0188(3) 0.0689(13) Uani 1 1 d . . .
O1 O 0.7047(4) 0.10395(12) 0.5957(3) 0.0580(12) Uani 1 1 d . . .
O5 O 0.9146(4) 0.13612(12) 0.5136(3) 0.0569(12) Uani 1 1 d . . .
O4 O 0.7916(5) 0.12973(14) 1.0672(4) 0.0841(17) Uani 1 1 d . . .
O6 O 1.0702(4) 0.11219(15) 0.4527(3) 0.0816(17) Uani 1 1 d . . .
O2 O 0.6122(4) 0.05159(13) 0.5968(3) 0.0783(15) Uani 1 1 d . . .
N6 N 1.2254(5) 0.08208(16) 0.8135(4) 0.0677(16) Uani 1 1 d . . .
N5 N 1.1834(5) 0.06793(15) 1.0053(4) 0.0632(15) Uani 1 1 d . . .
N1 N 0.6978(4) 0.18013(13) 0.5074(3) 0.0489(13) Uani 1 1 d . . .
N2 N 0.6626(4) 0.17491(14) 0.6996(3) 0.0514(13) Uani 1 1 d . . .
N8 N 1.0781(5) 0.28499(14) 0.7436(3) 0.0499(13) Uani 1 1 d . . .
N7 N 1.2732(4) 0.25759(15) 0.8675(3) 0.0517(14) Uani 1 1 d . . .
N3 N 0.6876(8) 0.0014(2) 0.7718(6) 0.121(3) Uani 1 1 d . . .
N9 N 1.3302(5) 0.13800(18) 0.5345(4) 0.081(2) Uani 1 1 d . . .
N4 N 0.7170(7) 0.20820(19) 1.0020(5) 0.097(2) Uani 1 1 d . . .
C25 C 0.9923(5) 0.18169(15) 0.9342(3) 0.0383(13) Uani 1 1 d . . .
C20 C 0.7617(6) 0.06080(17) 0.7124(4) 0.0550(17) Uani 1 1 d . . .
C21 C 0.8584(5) 0.07731(17) 0.7590(4) 0.0511(16) Uani 1 1 d . . .
C27 C 1.0946(5) 0.18150(14) 0.6261(4) 0.0366(13) Uani 1 1 d . . .
C23 C 0.8909(6) 0.1336(2) 1.0206(4) 0.0559(17) Uani 1 1 d . . .
C24 C 0.8982(5) 0.16830(16) 0.9808(4) 0.0434(14) Uani 1 1 d . . .
C29 C 1.0226(6) 0.13418(17) 0.5097(4) 0.0511(16) Uani 1 1 d . . .
C19 C 0.6941(6) 0.07503(18) 0.6305(5) 0.0548(17) Uani 1 1 d . . .
C18 C 1.1195(7) 0.29049(19) 0.6501(4) 0.066(2) Uani 1 1 d . . .
H18A H 1.1009 0.3143 0.6302 0.099 Uiso 1 1 calc R . .
H18B H 1.0798 0.2739 0.6084 0.099 Uiso 1 1 calc R . .
H18C H 1.2042 0.2868 0.6519 0.099 Uiso 1 1 calc R . .
C17 C 0.9518(6) 0.2938(2) 0.7401(5) 0.080(2) Uani 1 1 d . . .
H17A H 0.9402 0.3177 0.7186 0.120 Uiso 1 1 calc R . .
H17B H 0.9242 0.2917 0.8001 0.120 Uiso 1 1 calc R . .
H17C H 0.9078 0.2778 0.6992 0.120 Uiso 1 1 calc R . .
C28 C 1.1144(5) 0.15426(15) 0.5634(4) 0.0406(14) Uani 1 1 d . . .
C30 C 1.2338(6) 0.14524(18) 0.5483(4) 0.0549(17) Uani 1 1 d . . .
C31 C 0.5335(7) 0.0628(2) 0.5178(6) 0.087(3) Uani 1 1 d . . .
H31A H 0.5164 0.0879 0.5236 0.104 Uiso 1 1 calc R . .
H31B H 0.4584 0.0500 0.5183 0.104 Uiso 1 1 calc R . .
C8 C 1.1186(7) 0.0358(2) 1.0298(6) 0.089(3) Uani 1 1 d . . .
H8A H 1.1657 0.0229 1.0761 0.134 Uiso 1 1 calc R . .
H8B H 1.1038 0.0211 0.9767 0.134 Uiso 1 1 calc R . .
H8C H 1.0439 0.0425 1.0527 0.134 Uiso 1 1 calc R . .
C7 C 1.2118(8) 0.0887(2) 1.0881(5) 0.090(3) Uani 1 1 d . . .
H7A H 1.2589 0.0746 1.1318 0.136 Uiso 1 1 calc R . .
H7B H 1.1392 0.0957 1.1135 0.136 Uiso 1 1 calc R . .
H7C H 1.2561 0.1095 1.0734 0.136 Uiso 1 1 calc R . .
C14 C 1.2575(6) 0.2578(2) 0.9667(4) 0.069(2) Uani 1 1 d . . .
H14A H 1.3251 0.2691 0.9987 0.103 Uiso 1 1 calc R . .
H14B H 1.2511 0.2338 0.9881 0.103 Uiso 1 1 calc R . .
H14C H 1.1861 0.2707 0.9777 0.103 Uiso 1 1 calc R . .
C15 C 1.2745(7) 0.2940(2) 0.8306(5) 0.074(2) Uani 1 1 d . . .
H15A H 1.3154 0.2941 0.7747 0.089 Uiso 1 1 calc R . .
H15B H 1.3179 0.3095 0.8743 0.089 Uiso 1 1 calc R . .
C13 C 1.3861(6) 0.2392(2) 0.8515(5) 0.076(2) Uani 1 1 d . . .
H13A H 1.4514 0.2509 0.8854 0.114 Uiso 1 1 calc R . .
H13B H 1.3983 0.2398 0.7875 0.114 Uiso 1 1 calc R . .
H13C H 1.3818 0.2150 0.8714 0.114 Uiso 1 1 calc R . .
C1 C 0.7706(6) 0.2032(2) 0.4537(5) 0.071(2) Uani 1 1 d . . .
H1A H 0.7206 0.2145 0.4062 0.106 Uiso 1 1 calc R . .
H1B H 0.8304 0.1893 0.4270 0.106 Uiso 1 1 calc R . .
H1C H 0.8086 0.2210 0.4928 0.106 Uiso 1 1 calc R . .
C2 C 0.6302(7) 0.1551(2) 0.4468(5) 0.088(3) Uani 1 1 d . . .
H2A H 0.5857 0.1680 0.3991 0.133 Uiso 1 1 calc R . .
H2B H 0.5761 0.1419 0.4813 0.133 Uiso 1 1 calc R . .
H2C H 0.6844 0.1391 0.4204 0.133 Uiso 1 1 calc R . .
C3 C 0.6128(7) 0.2029(2) 0.5539(5) 0.087(3) Uani 1 1 d . . .
H3A H 0.6521 0.2251 0.5714 0.105 Uiso 1 1 calc R . .
H3B H 0.5453 0.2084 0.5109 0.105 Uiso 1 1 calc R . .
C5 C 0.7085(6) 0.2047(2) 0.7559(5) 0.086(3) Uani 1 1 d . . .
H5A H 0.6458 0.2141 0.7897 0.130 Uiso 1 1 calc R . .
H5B H 0.7370 0.2230 0.7173 0.130 Uiso 1 1 calc R . .
H5C H 0.7730 0.1967 0.7976 0.130 Uiso 1 1 calc R . .
C16 C 1.1474(8) 0.3079(2) 0.8107(5) 0.080(2) Uani 1 1 d . . .
H16A H 1.1078 0.3086 0.8671 0.096 Uiso 1 1 calc R . .
H16B H 1.1502 0.3319 0.7869 0.096 Uiso 1 1 calc R . .
C35 C 0.7670(8) 0.0952(2) 1.1030(7) 0.099(3) Uani 1 1 d . . .
H35A H 0.8419 0.0824 1.1119 0.118 Uiso 1 1 calc R . .
H35B H 0.7371 0.0984 1.1627 0.118 Uiso 1 1 calc R . .
C12 C 1.3097(7) 0.1113(2) 0.8025(7) 0.098(3) Uani 1 1 d . . .
H12A H 1.3720 0.1034 0.7660 0.147 Uiso 1 1 calc R . .
H12B H 1.3440 0.1186 0.8615 0.147 Uiso 1 1 calc R . .
H12C H 1.2683 0.1309 0.7728 0.147 Uiso 1 1 calc R . .
C10 C 1.2788(7) 0.0522(2) 0.8654(6) 0.093(3) Uani 1 1 d . . .
H10A H 1.3563 0.0471 0.8435 0.111 Uiso 1 1 calc R . .
H10B H 1.2288 0.0314 0.8542 0.111 Uiso 1 1 calc R . .
C11 C 1.1827(8) 0.0689(3) 0.7203(6) 0.106(3) Uani 1 1 d . . .
H11A H 1.2502 0.0627 0.6872 0.159 Uiso 1 1 calc R . .
H11B H 1.1375 0.0873 0.6880 0.159 Uiso 1 1 calc R . .
H11C H 1.1331 0.0484 0.7260 0.159 Uiso 1 1 calc R . .
C9 C 1.2938(7) 0.0589(2) 0.9647(6) 0.091(3) Uani 1 1 d . . .
H9A H 1.3277 0.0378 0.9948 0.109 Uiso 1 1 calc R . .
H9B H 1.3504 0.0781 0.9762 0.109 Uiso 1 1 calc R . .
C39 C 0.9917(8) 0.0880(3) 0.4018(7) 0.114(4) Uani 1 1 d . . .
H39A H 0.9454 0.1007 0.3536 0.136 Uiso 1 1 calc R . .
H39B H 0.9366 0.0775 0.4419 0.136 Uiso 1 1 calc R . .
C42 C 1.1266(15) 0.0400(4) 0.4378(11) 0.236(9) Uani 1 1 d . . .
H42A H 1.1735 0.0215 0.4133 0.354 Uiso 1 1 calc R . .
H42B H 1.0698 0.0297 0.4758 0.354 Uiso 1 1 calc R . .
H42C H 1.1780 0.0559 0.4735 0.354 Uiso 1 1 calc R . .
C41 C 0.9837(11) 0.0341(3) 0.3112(9) 0.174(6) Uani 1 1 d . . .
H41A H 0.9402 0.0458 0.2609 0.261 Uiso 1 1 calc R . .
H41B H 0.9286 0.0243 0.3513 0.261 Uiso 1 1 calc R . .
H41C H 1.0311 0.0153 0.2884 0.261 Uiso 1 1 calc R . .
C32 C 0.5850(13) 0.0565(3) 0.4270(7) 0.137(5) Uani 1 1 d . . .
H32A H 0.6507 0.0735 0.4239 0.164 Uiso 1 1 calc R . .
C34 C 0.4882(12) 0.0681(4) 0.3550(7) 0.182(6) Uani 1 1 d . . .
H34A H 0.5157 0.0648 0.2953 0.273 Uiso 1 1 calc R . .
H34B H 0.4701 0.0928 0.3637 0.273 Uiso 1 1 calc R . .
H34C H 0.4176 0.0542 0.3606 0.273 Uiso 1 1 calc R . .
C22 C 0.7204(8) 0.0273(2) 0.7441(5) 0.081(2) Uani 1 1 d . . .
C33 C 0.6319(14) 0.0239(4) 0.4119(9) 0.189(7) Uani 1 1 d . . .
H33A H 0.6921 0.0185 0.4599 0.284 Uiso 1 1 calc R . .
H33B H 0.6669 0.0240 0.3542 0.284 Uiso 1 1 calc R . .
H33C H 0.5698 0.0064 0.4108 0.284 Uiso 1 1 calc R . .
C43 C 0.5346(8) 0.1722(2) 0.1283(6) 0.086(3) Uani 1 1 d . . .
H43A H 0.6088 0.1656 0.1014 0.103 Uiso 1 1 calc R . .
C4 C 0.5692(6) 0.1867(2) 0.6342(5) 0.083(3) Uani 1 1 d . . .
H4A H 0.5197 0.2038 0.6633 0.100 Uiso 1 1 calc R . .
H4B H 0.5193 0.1665 0.6154 0.100 Uiso 1 1 calc R . .
C6 C 0.6125(9) 0.1492(2) 0.7609(7) 0.120(4) Uani 1 1 d . . .
H6A H 0.5519 0.1605 0.7934 0.180 Uiso 1 1 calc R . .
H6B H 0.6747 0.1405 0.8038 0.180 Uiso 1 1 calc R . .
H6C H 0.5780 0.1297 0.7258 0.180 Uiso 1 1 calc R . .
C37 C 0.6457(12) 0.0415(3) 1.0974(10) 0.178(6) Uani 1 1 d . . .
H37A H 0.5864 0.0294 1.0582 0.268 Uiso 1 1 calc R . .
H37B H 0.6121 0.0482 1.1532 0.268 Uiso 1 1 calc R . .
H37C H 0.7127 0.0260 1.1111 0.268 Uiso 1 1 calc R . .
C36 C 0.6858(19) 0.0739(3) 1.0508(9) 0.197(9) Uani 1 1 d . . .
C38 C 0.6344(13) 0.0819(5) 0.9709(12) 0.236(10) Uani 1 1 d . . .
H38A H 0.6652 0.1042 0.9509 0.353 Uiso 1 1 calc R . .
H38B H 0.5498 0.0839 0.9750 0.353 Uiso 1 1 calc R . .
H38C H 0.6504 0.0637 0.9279 0.353 Uiso 1 1 calc R . .
C26 C 0.7977(7) 0.19117(18) 0.9918(5) 0.0581(18) Uani 1 1 d . . .
C40 C 1.0623(9) 0.0598(3) 0.3616(7) 0.109(3) Uani 1 1 d . . .
H40A H 1.1190 0.0702 0.3215 0.131 Uiso 1 1 calc R . .

loop_
_atom_site_aniso_label
_atom_site_aniso_U_11
_atom_site_aniso_U_22
_atom_site_aniso_U_33
_atom_site_aniso_U_23
_atom_site_aniso_U_13
_atom_site_aniso_U_12
Zn1 0.0355(4) 0.0462(4) 0.0458(4) 0.0018(3) -0.0037(3) -0.0024(3)
Zn3 0.0435(4) 0.0487(4) 0.0308(3) -0.0023(3) 0.0072(3) -0.0036(3)
Zn2 0.0475(4) 0.0480(5) 0.0585(5) 0.0053(4) -0.0014(3) -0.0009(3)
S5 0.0360(7) 0.0551(10) 0.0358(8) -0.0103(7) 0.0014(6) -0.0061(7)
S4 0.0503(9) 0.0474(10) 0.0422(8) 0.0023(7) 0.0156(7) -0.0024(7)
S6 0.0349(8) 0.0489(10) 0.0566(9) -0.0132(8) 0.0023(7) -0.0030(7)
S1 0.0527(10) 0.0559(11) 0.0669(11) 0.0071(9) -0.0249(8) -0.0096(8)
S3 0.0421(8) 0.0508(10) 0.0520(9) -0.0001(7) 0.0061(7) -0.0053(7)
S2 0.0597(11) 0.0662(12) 0.0637(11) 0.0165(9) -0.0192(8) -0.0071(9)
Cl1 0.173(3) 0.127(2) 0.0921(18) 0.0056(16) 0.0338(18) -0.021(2)
Cl2 0.138(3) 0.304(6) 0.239(5) 0.148(5) -0.019(3) 0.024(3)
Cl3 0.513(9) 0.156(3) 0.335(6) -0.147(4) 0.347(7) -0.185(5)
O3 0.065(3) 0.061(3) 0.083(3) 0.024(3) 0.025(3) 0.010(3)
O1 0.057(3) 0.050(3) 0.063(3) 0.012(2) -0.019(2) -0.014(2)
O5 0.040(3) 0.069(3) 0.061(3) -0.028(2) -0.005(2) 0.000(2)
O4 0.078(4) 0.073(4) 0.105(4) 0.039(3) 0.035(3) 0.000(3)
O6 0.051(3) 0.103(4) 0.090(4) -0.064(3) 0.001(2) -0.003(3)
O2 0.083(3) 0.061(3) 0.083(3) 0.017(3) -0.042(3) -0.029(3)
N6 0.060(4) 0.063(4) 0.081(4) 0.004(3) 0.012(3) 0.011(3)
N5 0.059(4) 0.056(4) 0.071(4) 0.014(3) -0.014(3) 0.004(3)
N1 0.043(3) 0.053(3) 0.050(3) 0.009(3) -0.005(2) -0.005(2)
N2 0.035(3) 0.062(4) 0.056(3) 0.000(3) 0.002(2) 0.000(2)
N8 0.069(4) 0.052(3) 0.030(3) 0.000(2) 0.009(2) 0.004(3)
N7 0.050(3) 0.072(4) 0.033(3) -0.012(3) 0.001(2) -0.017(3)
N3 0.143(7) 0.084(6) 0.124(7) 0.046(5) -0.052(5) -0.049(5)
N9 0.051(4) 0.100(5) 0.092(5) -0.037(4) 0.003(3) 0.005(3)
N4 0.093(5) 0.078(5) 0.129(6) 0.022(4) 0.071(5) 0.014(4)
C25 0.044(3) 0.049(4) 0.021(3) -0.004(2) -0.001(2) -0.004(3)
C20 0.056(4) 0.042(4) 0.064(4) 0.011(3) -0.013(3) -0.006(3)
C21 0.045(4) 0.059(4) 0.047(4) 0.007(3) -0.006(3) 0.000(3)
C27 0.041(3) 0.035(3) 0.034(3) -0.001(3) 0.005(2) -0.003(3)
C23 0.052(4) 0.066(5) 0.052(4) 0.010(4) 0.015(3) -0.007(4)
C24 0.044(3) 0.048(4) 0.039(3) 0.001(3) 0.009(3) -0.001(3)
C29 0.052(4) 0.050(4) 0.050(4) -0.017(3) -0.002(3) 0.002(3)
C19 0.051(4) 0.048(4) 0.063(4) 0.001(3) -0.015(3) -0.009(3)
C18 0.098(6) 0.064(5) 0.037(4) 0.011(3) 0.016(3) 0.002(4)
C17 0.079(5) 0.075(6) 0.090(6) 0.022(5) 0.032(4) 0.026(4)
C28 0.033(3) 0.050(4) 0.039(3) -0.003(3) 0.004(2) -0.009(3)
C30 0.045(4) 0.063(5) 0.056(4) -0.024(3) 0.002(3) -0.005(3)
C31 0.078(5) 0.082(6) 0.092(6) 0.018(5) -0.050(5) -0.030(4)
C8 0.082(6) 0.076(6) 0.104(6) 0.040(5) -0.022(5) -0.009(5)
C7 0.096(6) 0.101(7) 0.069(5) 0.005(5) -0.030(5) -0.003(5)
C14 0.076(5) 0.104(6) 0.026(3) -0.013(3) 0.000(3) -0.017(4)
C15 0.093(6) 0.076(6) 0.051(4) 0.001(4) -0.009(4) -0.047(5)
C13 0.042(4) 0.125(7) 0.062(5) -0.026(4) 0.005(3) -0.008(4)
C1 0.073(5) 0.083(6) 0.056(4) 0.019(4) 0.003(4) -0.016(4)
C2 0.095(6) 0.093(7) 0.071(5) 0.017(5) -0.031(4) -0.020(5)
C3 0.068(5) 0.117(7) 0.077(5) 0.022(5) 0.011(4) 0.039(5)
C5 0.048(4) 0.132(8) 0.080(5) -0.049(5) 0.011(4) -0.004(5)
C16 0.132(8) 0.052(5) 0.054(4) -0.006(4) 0.007(5) -0.012(5)
C35 0.082(6) 0.085(7) 0.134(8) 0.074(6) 0.043(6) 0.014(5)
C12 0.086(6) 0.068(6) 0.147(9) 0.015(6) 0.051(6) -0.002(5)
C10 0.074(5) 0.089(7) 0.117(7) 0.034(6) 0.010(5) 0.032(5)
C11 0.109(7) 0.123(8) 0.090(7) -0.008(6) 0.028(6) 0.033(6)
C9 0.062(5) 0.100(7) 0.109(7) 0.022(6) -0.012(5) 0.022(5)
C39 0.073(6) 0.112(8) 0.152(9) -0.093(7) -0.021(6) 0.004(5)
C42 0.30(2) 0.154(15) 0.241(19) -0.083(14) -0.094(17) 0.043(14)
C41 0.158(12) 0.142(11) 0.216(14) -0.113(11) -0.024(10) -0.011(9)
C32 0.216(14) 0.105(9) 0.082(7) -0.026(6) -0.042(8) 0.029(9)
C34 0.239(16) 0.197(15) 0.095(8) 0.003(9) -0.085(10) -0.024(12)
C22 0.092(6) 0.067(6) 0.078(5) 0.020(5) -0.033(4) -0.021(5)
C33 0.27(2) 0.172(15) 0.134(12) -0.017(11) 0.034(12) 0.012(14)
C43 0.082(6) 0.096(7) 0.083(6) -0.012(5) 0.029(5) 0.008(5)
C4 0.040(4) 0.136(8) 0.073(5) -0.009(5) -0.005(3) 0.021(4)
C6 0.135(9) 0.089(7) 0.149(9) 0.036(6) 0.094(8) 0.013(6)
C37 0.204(15) 0.092(9) 0.240(16) 0.037(10) 0.022(12) -0.038(9)
C36 0.38(3) 0.084(9) 0.123(11) 0.032(8) -0.027(13) -0.099(12)
C38 0.150(13) 0.29(2) 0.26(2) 0.090(18) -0.047(14) -0.108(14)
C26 0.066(5) 0.053(4) 0.059(4) 0.005(3) 0.027(4) -0.009(4)
C40 0.112(8) 0.089(7) 0.121(8) -0.048(6) -0.035(6) 0.014(6)

loop_
_atom_type_symbol
_atom_type_description
_atom_type_scat_dispersion_real
_atom_type_scat_dispersion_imag
_atom_type_scat_source
C C 0.0033 0.0016 'International Tables Vol C Tables 4.2.6.8 and 6.1.1.4'
H H 0.0000 0.0000 'International Tables Vol C Tables 4.2.6.8 and 6.1.1.4'
N N 0.0061 0.0033 'International Tables Vol C Tables 4.2.6.8 and 6.1.1.4'
O O 0.0106 0.0060 'International Tables Vol C Tables 4.2.6.8 and 6.1.1.4'
S S 0.1246 0.1234 'International Tables Vol C Tables 4.2.6.8 and 6.1.1.4'
Zn Zn 0.2839 1.4301 'International Tables Vol C Tables 4.2.6.8 and 6.1.1.4'
Cl Cl 0.1484 0.1585 'International Tables Vol C Tables 4.2.6.8 and 6.1.1.4'

loop_
_geom_angle_atom_site_label_1
_geom_angle_atom_site_label_2
_geom_angle_atom_site_label_3
_geom_angle
_geom_angle_site_symmetry_1
_geom_angle_site_symmetry_3
_geom_angle_publ_flag
O1 Zn1 O5 87.72(17) . . ?
O1 Zn1 N2 91.80(19) . . ?
O5 Zn1 N2 165.38(18) . . ?
O1 Zn1 N1 91.98(17) . . ?
O5 Zn1 N1 84.19(17) . . ?
N2 Zn1 N1 81.22(19) . . ?
O1 Zn1 S1 84.45(12) . . ?
O5 Zn1 S1 94.84(13) . . ?
N2 Zn1 S1 99.66(14) . . ?
N1 Zn1 S1 176.34(14) . . ?
O1 Zn1 S6 166.38(13) . . ?
O5 Zn1 S6 83.67(12) . . ?
N2 Zn1 S6 99.19(14) . . ?
N1 Zn1 S6 97.60(13) . . ?
S1 Zn1 S6 85.78(6) . . ?
N8 Zn3 N7 83.7(2) . . ?
N8 Zn3 S4 100.49(13) . . ?
N7 Zn3 S4 103.02(13) . . ?
N8 Zn3 S5 111.20(13) . . ?
N7 Zn3 S5 99.16(14) . . ?
S4 Zn3 S5 142.96(6) . . ?
N5 Zn2 N6 82.1(2) . . ?
N5 Zn2 O3 82.1(2) . . ?
N6 Zn2 O3 163.2(2) . . ?
N5 Zn2 S2 100.94(16) . . ?
N6 Zn2 S2 99.56(17) . . ?
O3 Zn2 S2 88.84(14) . . ?
N5 Zn2 S3 109.29(16) . . ?
N6 Zn2 S3 97.74(16) . . ?
O3 Zn2 S3 82.37(13) . . ?
S2 Zn2 S3 146.87(7) . . ?
C27 S5 Zn3 97.07(18) . . ?
C25 S4 Zn3 105.19(19) . . ?
C27 S6 Zn1 108.39(19) . . ?
C21 S1 Zn1 115.4(2) . . ?
C25 S3 Zn2 108.8(2) . . ?
C21 S2 Zn2 99.2(2) . . ?
C23 O3 Zn2 124.9(4) . . ?
C19 O1 Zn1 139.2(4) . . ?
C29 O5 Zn1 132.9(4) . . ?
C23 O4 C35 118.0(6) . . ?
C29 O6 C39 117.7(6) . . ?
C19 O2 C31 117.2(5) . . ?
C10 N6 C12 113.0(7) . . ?
C10 N6 C11 108.2(7) . . ?
C12 N6 C11 108.1(7) . . ?
C10 N6 Zn2 102.0(5) . . ?
C12 N6 Zn2 112.6(5) . . ?
C11 N6 Zn2 112.9(5) . . ?
C9 N5 C7 109.1(6) . . ?
C9 N5 C8 111.2(6) . . ?
C7 N5 C8 108.5(6) . . ?
C9 N5 Zn2 105.7(4) . . ?
C7 N5 Zn2 113.1(4) . . ?
C8 N5 Zn2 109.4(4) . . ?
C1 N1 C2 109.8(5) . . ?
C1 N1 C3 108.1(6) . . ?
C2 N1 C3 109.1(6) . . ?
C1 N1 Zn1 113.0(4) . . ?
C2 N1 Zn1 111.8(4) . . ?
C3 N1 Zn1 104.8(4) . . ?
C4 N2 C6 108.7(6) . . ?
C4 N2 C5 110.3(6) . . ?
C6 N2 C5 107.2(6) . . ?
C4 N2 Zn1 106.4(4) . . ?
C6 N2 Zn1 113.3(5) . . ?
C5 N2 Zn1 110.9(4) . . ?
C17 N8 C16 110.6(6) . . ?
C17 N8 C18 107.9(5) . . ?
C16 N8 C18 110.1(5) . . ?
C17 N8 Zn3 113.7(4) . . ?
C16 N8 Zn3 103.9(4) . . ?
C18 N8 Zn3 110.6(4) . . ?
C15 N7 C13 110.1(6) . . ?
C15 N7 C14 111.2(5) . . ?
C13 N7 C14 109.1(5) . . ?
C15 N7 Zn3 104.6(4) . . ?
C13 N7 Zn3 111.2(4) . . ?
C14 N7 Zn3 110.6(4) . . ?
C24 C25 S3 126.0(5) . . ?
C24 C25 S4 116.8(4) . . ?
S3 C25 S4 117.1(3) . . ?
C21 C20 C22 119.7(6) . . ?
C21 C20 C19 125.1(6) . . ?
C22 C20 C19 115.2(6) . . ?
C20 C21 S1 127.4(5) . . ?
C20 C21 S2 117.5(5) . . ?
S1 C21 S2 115.1(3) . . ?
C28 C27 S6 127.2(4) . . ?
C28 C27 S5 117.2(4) . . ?
S6 C27 S5 115.6(3) . . ?
O3 C23 O4 120.4(6) . . ?
O3 C23 C24 127.4(6) . . ?
O4 C23 C24 112.2(6) . . ?
C25 C24 C23 126.7(6) . . ?
C25 C24 C26 118.0(5) . . ?
C23 C24 C26 115.3(5) . . ?
O5 C29 O6 121.3(6) . . ?
O5 C29 C28 127.3(5) . . ?
O6 C29 C28 111.3(5) . . ?
O1 C19 O2 121.5(6) . . ?
O1 C19 C20 127.6(6) . . ?
O2 C19 C20 110.9(6) . . ?
C27 C28 C30 118.5(5) . . ?
C27 C28 C29 126.1(5) . . ?
C30 C28 C29 115.4(5) . . ?
N9 C30 C28 178.8(8) . . ?
O2 C31 C32 113.8(8) . . ?
N7 C15 C16 110.6(6) . . ?
C4 C3 N1 113.7(7) . . ?
N8 C16 C15 111.2(6) . . ?
C36 C35 O4 117.1(9) . . ?
N6 C10 C9 113.3(7) . . ?
N5 C9 C10 114.1(7) . . ?
O6 C39 C40 109.6(7) . . ?
C33 C32 C31 117.7(11) . . ?
C33 C32 C34 114.3(11) . . ?
C31 C32 C34 105.4(10) . . ?
N3 C22 C20 177.7(10) . . ?
Cl3 C43 Cl1 111.5(5) . . ?
Cl3 C43 Cl2 109.5(6) . . ?
Cl1 C43 Cl2 105.8(5) . . ?
N2 C4 C3 113.5(6) . . ?
C38 C36 C35 125.7(12) . . ?
C38 C36 C37 118.5(16) . . ?
C35 C36 C37 115.3(12) . . ?
N4 C26 C24 177.6(7) . . ?
C41 C40 C39 110.8(9) . . ?
C41 C40 C42 106.5(11) . . ?
C39 C40 C42 107.8(10) . . ?

loop_
_geom_bond_atom_site_label_1
_geom_bond_atom_site_label_2
_geom_bond_distance
_geom_bond_site_symmetry_2
_geom_bond_publ_flag
Zn1 O1 2.147(4) . ?
Zn1 O5 2.162(4) . ?
Zn1 N2 2.208(5) . ?
Zn1 N1 2.223(5) . ?
Zn1 S1 2.4232(17) . ?
Zn1 S6 2.4980(16) . ?
Zn3 N8 2.161(5) . ?
Zn3 N7 2.222(5) . ?
Zn3 S4 2.3119(15) . ?
Zn3 S5 2.3177(15) . ?
Zn2 N5 2.216(5) . ?
Zn2 N6 2.258(6) . ?
Zn2 O3 2.294(5) . ?
Zn2 S2 2.357(2) . ?
Zn2 S3 2.3694(18) . ?
S5 C27 1.735(5) . ?
S4 C25 1.725(6) . ?
S6 C27 1.706(5) . ?
S1 C21 1.699(7) . ?
S3 C25 1.717(6) . ?
S2 C21 1.737(6) . ?
Cl1 C43 1.719(9) . ?
Cl2 C43 1.726(9) . ?
Cl3 C43 1.675(9) . ?
O3 C23 1.201(8) . ?
O1 C19 1.211(7) . ?
O5 C29 1.221(7) . ?
O4 C23 1.359(7) . ?
O4 C35 1.436(8) . ?
O6 C29 1.319(7) . ?
O6 C39 1.436(8) . ?
O2 C19 1.341(7) . ?
O2 C31 1.464(8) . ?
N6 C10 1.460(9) . ?
N6 C12 1.467(9) . ?
N6 C11 1.497(10) . ?
N5 C9 1.456(9) . ?
N5 C7 1.459(9) . ?
N5 C8 1.470(9) . ?
N1 C1 1.464(8) . ?
N1 C2 1.465(8) . ?
N1 C3 1.485(9) . ?
N2 C4 1.436(8) . ?
N2 C6 1.463(9) . ?
N2 C5 1.463(8) . ?
N8 C17 1.453(8) . ?
N8 C16 1.483(8) . ?
N8 C18 1.495(7) . ?
N7 C15 1.473(9) . ?
N7 C13 1.478(8) . ?
N7 C14 1.480(7) . ?
N3 C22 1.127(9) . ?
N9 C30 1.149(8) . ?
N4 C26 1.129(8) . ?
C25 C24 1.396(7) . ?
C20 C21 1.384(8) . ?
C20 C22 1.434(10) . ?
C20 C19 1.471(8) . ?
C27 C28 1.406(7) . ?
C23 C24 1.435(9) . ?
C24 C26 1.438(9) . ?
C29 C28 1.459(8) . ?
C28 C30 1.416(8) . ?
C31 C32 1.511(14) . ?
C15 C16 1.526(10) . ?
C3 C4 1.445(10) . ?
C35 C36 1.397(16) . ?
C10 C9 1.476(11) . ?
C39 C40 1.473(11) . ?
C42 C40 1.484(16) . ?
C41 C40 1.471(12) . ?
C32 C33 1.358(15) . ?
C32 C34 1.520(14) . ?
C37 C36 1.483(14) . ?
C36 C38 1.301(17) . ?
